data_2214994
loop_
_publ_author_name
'Carvalho, Jos\'e Jo\~ao'
'Emmerling, Franziska'
'Schneider, Rudolf J.'

_publ_section_title
;
 7-(5-Carboxypentyl)-1,3-dimethylxanthine monohydrate
;
_journal_coeditor_code BT2438
_journal_issue 9
_journal_name_full 'Acta Crystallographica Section E'
_journal_page_first o3718
_journal_page_last o3718
_journal_paper_doi 10.1107/S1600536807037257
_journal_volume 63
_journal_year 2007
_chemical_formula_iupac 'C13 H18 N4 O4, H2 O'
_chemical_formula_moiety 'C13 H18 N4 O4, H2 O'
_chemical_formula_sum 'C13 H20 N4 O5'
_chemical_formula_weight 312.33
_chemical_name_common
;
7-(5-Carboxypentyl)-1,3-dimethylxanthine monohydrate
;
_chemical_name_systematic
;6-(1,3-dimethyl-2,6-dioxo-2,3,6,7-tetrahydro-1<i>H</i>-purin-7-yl)hexanoic
 acid
monohydrate
;
_space_group_IT_number 14
_symmetry_cell_setting monoclinic
_symmetry_space_group_name_Hall '-P 2ybc'
_symmetry_space_group_name_H-M 'P 1 21/c 1'
_atom_sites_solution_hydrogens geom
_atom_sites_solution_primary direct
_atom_sites_solution_secondary difmap
_audit_creation_method SHELXL-97
_cell_angle_alpha 90.00
_cell_angle_beta 93.21(3)
_cell_angle_gamma 90.00
_cell_formula_units_Z 4
_cell_length_a 4.370(4)
_cell_length_b 34.55(2)
_cell_length_c 9.960(9)
_cell_measurement_reflns_used 128
_cell_measurement_temperature 291(2)
_cell_measurement_theta_max 29.6
_cell_measurement_theta_min 3.45
_cell_volume 1501(2)
_computing_cell_refinement '<i>SAINT</i> (Bruker, 2001)'
_computing_data_collection '<i>SMART</i> (Bruker, 2001)'
_computing_data_reduction <i>SAINT</i>
_computing_molecular_graphics
;
<i>ORTEPIII</i> (Burnett & Johnson, 1996)
and <i>SHELXTL</i> (Sheldrick, 2001)
;
_computing_publication_material <i>SHELXTL</i>
_computing_structure_refinement 'SHELXL97 (Sheldrick, 1997)'
_computing_structure_solution 'SHELXS97 (Sheldrick, 1997)'
_diffrn_ambient_temperature 292(2)
_diffrn_measured_fraction_theta_full 0.982
_diffrn_measured_fraction_theta_max 0.982
_diffrn_measurement_device_type 'Bruker APEX CCD area-detector'
_diffrn_measurement_method \w
_diffrn_radiation_monochromator graphite
_diffrn_radiation_type MoK\a
_diffrn_radiation_wavelength 0.71073
_diffrn_reflns_av_R_equivalents 0.0963
_diffrn_reflns_av_sigmaI/netI 0.1419
_diffrn_reflns_limit_h_max 5
_diffrn_reflns_limit_h_min -5
_diffrn_reflns_limit_k_max 44
_diffrn_reflns_limit_k_min -35
_diffrn_reflns_limit_l_max 11
_diffrn_reflns_limit_l_min -12
_diffrn_reflns_number 10307
_diffrn_reflns_theta_full 27.91
_diffrn_reflns_theta_max 27.91
_diffrn_reflns_theta_min 1.18
_diffrn_standards_interval_count 0
_diffrn_standards_interval_time 0
_diffrn_standards_number 0
_exptl_absorpt_coefficient_mu 0.107
_exptl_absorpt_correction_T_max 0.99
_exptl_absorpt_correction_T_min 0.97
_exptl_absorpt_correction_type multi-scan
_exptl_absorpt_process_details '(SADABS; Bruker, 2001)'
_exptl_crystal_colour colourless
_exptl_crystal_density_diffrn 1.382
_exptl_crystal_density_method 'not measured'
_exptl_crystal_description needle
_exptl_crystal_F_000 664
_exptl_crystal_size_max 0.25
_exptl_crystal_size_mid 0.1
_exptl_crystal_size_min 0.08
_refine_diff_density_max 0.186
_refine_diff_density_min -0.201
_refine_ls_extinction_method none
_refine_ls_goodness_of_fit_ref 0.857
_refine_ls_hydrogen_treatment mixed
_refine_ls_matrix_type full
_refine_ls_number_parameters 203
_refine_ls_number_reflns 3520
_refine_ls_number_restraints 0
_refine_ls_restrained_S_all 0.757
_refine_ls_R_factor_all 0.1809
_refine_ls_R_factor_gt 0.0484
_refine_ls_shift/su_max 0.031
_refine_ls_shift/su_mean 0.001
_refine_ls_structure_factor_coef Fsqd
_refine_ls_weighting_details 'calc w=1/[\s^2^(Fo^2^)+(0.0723P)^2^] where P=(Fo^2^+2Fc^2^)/3'
_refine_ls_weighting_scheme calc
_refine_ls_wR_factor_gt 0.1150
_refine_ls_wR_factor_ref 0.1578
_reflns_number_gt 1861
_reflns_number_total 3520
_reflns_threshold_expression I>2\s(I)
_cod_data_source_file bt2438.cif
_cod_data_source_block I
_cod_original_sg_symbol_H-M 'P 21/c'
_cod_database_code 2214994
_cod_database_fobs_code 2214994

loop_
_symmetry_equiv_pos_as_xyz
'x, y, z'
'-x, y+1/2, -z+1/2'
'-x, -y, -z'
'x, -y-1/2, z-1/2'

loop_
_atom_site_type_symbol
_atom_site_label
_atom_site_fract_x
_atom_site_fract_y
_atom_site_fract_z
_atom_site_U_iso_or_equiv
_atom_site_adp_type
_atom_site_calc_flag
_atom_site_refinement_flags
_atom_site_occupancy
O O1 0.6656(6) 0.26684(7) 0.4862(3) 0.0647(8) Uani d . 1
O O2 0.6266(6) 0.39794(7) 0.5376(2) 0.0538(7) Uani d . 1
O O3 -0.3153(7) 0.63559(7) 0.1447(3) 0.0803(10) Uani d . 1
H H3 -0.4073 0.6489 0.0875 0.120 Uiso calc R 1
O O4 -0.4681(7) 0.58849(7) 0.0088(3) 0.0773(9) Uani d . 1
O O1W 0.3703(10) 0.68701(8) 0.0072(4) 0.1010(12) Uani d D 1
H H1A 0.395(14) 0.7096(6) 0.003(6) 0.152 Uiso d D 1
H H1B 0.263(12) 0.6786(16) -0.054(4) 0.152 Uiso d D 1
N N1 0.6354(6) 0.33202(8) 0.5114(3) 0.0446(7) Uani d . 1
N N3 0.3446(7) 0.29961(7) 0.3420(3) 0.0469(8) Uani d . 1
N N7 0.1420(6) 0.39731(7) 0.3044(3) 0.0437(7) Uani d . 1
N N9 0.0103(7) 0.34122(8) 0.2042(3) 0.0519(8) Uani d . 1
C C2 0.5525(8) 0.29755(10) 0.4475(4) 0.0486(9) Uani d . 1
C C4 0.2218(8) 0.33503(9) 0.3049(3) 0.0434(9) Uani d . 1
C C5 0.3098(8) 0.36827(9) 0.3684(3) 0.0415(8) Uani d . 1
C C6 0.5302(8) 0.36947(9) 0.4767(3) 0.0418(8) Uani d . 1
C C8 -0.0300(9) 0.37944(10) 0.2077(4) 0.0524(10) Uani d . 1
H H8 -0.1654 0.3925 0.1483 0.063 Uiso calc R 1
C C9 0.8520(9) 0.32890(10) 0.6276(3) 0.0577(10) Uani d . 1
H H9A 0.7428 0.3234 0.7064 0.087 Uiso calc R 1
H H9B 0.9610 0.3529 0.6399 0.087 Uiso calc R 1
H H9C 0.9948 0.3084 0.6131 0.087 Uiso calc R 1
C C10 0.2521(9) 0.26402(10) 0.2716(4) 0.0657(12) Uani d . 1
H H10A 0.4281 0.2522 0.2351 0.099 Uiso calc R 1
H H10B 0.1034 0.2700 0.1999 0.099 Uiso calc R 1
H H10C 0.1639 0.2465 0.3334 0.099 Uiso calc R 1
C C11 0.1366(9) 0.43804(9) 0.3433(3) 0.0508(10) Uani d . 1
H H11A 0.3439 0.4464 0.3686 0.061 Uiso calc R 1
H H11B 0.0157 0.4408 0.4215 0.061 Uiso calc R 1
C C12 0.0055(9) 0.46391(9) 0.2332(3) 0.0557(10) Uani d . 1
H H12A -0.1976 0.4548 0.2045 0.067 Uiso calc R 1
H H12B 0.1329 0.4623 0.1567 0.067 Uiso calc R 1
C C13 -0.0156(9) 0.50577(9) 0.2763(3) 0.0544(10) Uani d . 1
H H13A -0.1430 0.5074 0.3528 0.065 Uiso calc R 1
H H13B 0.1876 0.5149 0.3052 0.065 Uiso calc R 1
C C14 -0.1457(9) 0.53182(9) 0.1672(3) 0.0565(10) Uani d . 1
H H14A -0.3467 0.5223 0.1369 0.068 Uiso calc R 1
H H14B -0.0155 0.5306 0.0915 0.068 Uiso calc R 1
C C15 -0.1745(9) 0.57328(9) 0.2096(4) 0.0572(10) Uani d . 1
H H15A -0.2834 0.5741 0.2917 0.069 Uiso calc R 1
H H15B 0.0294 0.5835 0.2300 0.069 Uiso calc R 1
C C16 -0.3345(8) 0.59884(10) 0.1092(4) 0.0506(9) Uani d . 1

loop_
_atom_site_aniso_label
_atom_site_aniso_U_11
_atom_site_aniso_U_22
_atom_site_aniso_U_33
_atom_site_aniso_U_12
_atom_site_aniso_U_13
_atom_site_aniso_U_23
O1 0.080(2) 0.0363(14) 0.0758(18) 0.0091(14) -0.0110(15) 0.0073(13)
O2 0.0639(17) 0.0407(14) 0.0550(15) -0.0025(12) -0.0125(12) -0.0065(12)
O3 0.120(3) 0.0362(15) 0.0799(19) 0.0077(15) -0.0402(17) -0.0002(14)
O4 0.110(2) 0.0457(15) 0.0710(18) 0.0130(16) -0.0422(17) -0.0064(14)
O1W 0.141(3) 0.0350(15) 0.118(3) 0.0056(19) -0.072(2) -0.0037(18)
N1 0.0492(18) 0.0375(16) 0.0460(17) 0.0010(14) -0.0081(14) 0.0035(13)
N3 0.059(2) 0.0297(16) 0.0505(18) 0.0010(14) -0.0058(15) -0.0040(13)
N7 0.0563(19) 0.0301(15) 0.0431(16) 0.0024(14) -0.0106(14) -0.0009(13)
N9 0.061(2) 0.0421(18) 0.0514(18) 0.0004(15) -0.0099(16) -0.0029(14)
C2 0.052(2) 0.038(2) 0.056(2) 0.0040(18) 0.0028(19) 0.0017(18)
C4 0.049(2) 0.0362(19) 0.045(2) 0.0010(17) -0.0018(18) 0.0005(17)
C5 0.052(2) 0.0315(18) 0.0404(19) -0.0006(16) -0.0031(17) 0.0017(15)
C6 0.044(2) 0.039(2) 0.041(2) 0.0016(17) -0.0008(17) 0.0016(16)
C8 0.061(3) 0.042(2) 0.053(2) 0.0048(19) -0.0106(19) 0.0013(18)
C9 0.061(3) 0.055(2) 0.055(2) 0.0041(19) -0.013(2) 0.0067(19)
C10 0.078(3) 0.043(2) 0.075(3) 0.000(2) -0.003(2) -0.017(2)
C11 0.063(3) 0.0321(18) 0.056(2) 0.0027(17) -0.0093(19) 0.0007(17)
C12 0.072(3) 0.039(2) 0.055(2) 0.0112(19) -0.011(2) 0.0015(17)
C13 0.068(3) 0.040(2) 0.054(2) 0.0110(19) -0.0054(19) 0.0030(17)
C14 0.077(3) 0.039(2) 0.051(2) 0.0072(19) -0.014(2) 0.0013(17)
C15 0.073(3) 0.038(2) 0.058(2) 0.0100(19) -0.021(2) -0.0008(17)
C16 0.058(3) 0.037(2) 0.055(2) 0.0026(18) -0.005(2) 0.0003(18)

loop_
_atom_type_symbol
_atom_type_description
_atom_type_scat_dispersion_real
_atom_type_scat_dispersion_imag
_atom_type_scat_source
C C 0.0033 0.0016 'International Tables Vol C Tables 4.2.6.8 and 6.1.1.4'
H H 0.0000 0.0000 'International Tables Vol C Tables 4.2.6.8 and 6.1.1.4'
N N 0.0061 0.0033 'International Tables Vol C Tables 4.2.6.8 and 6.1.1.4'
O O 0.0106 0.0060 'International Tables Vol C Tables 4.2.6.8 and 6.1.1.4'

loop_
_geom_angle_atom_site_label_1
_geom_angle_atom_site_label_2
_geom_angle_atom_site_label_3
_geom_angle
C16 O3 H3 109.5
H1A O1W H1B 113(6)
C2 N1 C6 127.0(3)
C2 N1 C9 116.2(3)
C6 N1 C9 116.8(3)
C2 N3 C4 119.3(3)
C2 N3 C10 119.0(3)
C4 N3 C10 121.7(3)
C8 N7 C5 105.1(3)
C8 N7 C11 128.2(3)
C5 N7 C11 126.5(3)
C8 N9 C4 103.0(3)
O1 C2 N3 122.2(3)
O1 C2 N1 120.6(3)
N3 C2 N1 117.2(3)
N9 C4 C5 112.3(3)
N9 C4 N3 125.7(3)
C5 C4 N3 122.1(3)
C4 C5 N7 105.7(3)
C4 C5 C6 123.2(3)
N7 C5 C6 131.1(3)
O2 C6 C5 127.5(3)
O2 C6 N1 121.4(3)
C5 C6 N1 111.1(3)
N9 C8 N7 114.0(3)
N9 C8 H8 123.0
N7 C8 H8 123.0
N1 C9 H9A 109.5
N1 C9 H9B 109.5
H9A C9 H9B 109.5
N1 C9 H9C 109.5
H9A C9 H9C 109.5
H9B C9 H9C 109.5
N3 C10 H10A 109.5
N3 C10 H10B 109.5
H10A C10 H10B 109.5
N3 C10 H10C 109.5
H10A C10 H10C 109.5
H10B C10 H10C 109.5
N7 C11 C12 113.0(3)
N7 C11 H11A 109.0
C12 C11 H11A 109.0
N7 C11 H11B 109.0
C12 C11 H11B 109.0
H11A C11 H11B 107.8
C11 C12 C13 112.8(3)
C11 C12 H12A 109.0
C13 C12 H12A 109.0
C11 C12 H12B 109.0
C13 C12 H12B 109.0
H12A C12 H12B 107.8
C14 C13 C12 113.2(3)
C14 C13 H13A 108.9
C12 C13 H13A 108.9
C14 C13 H13B 108.9
C12 C13 H13B 108.9
H13A C13 H13B 107.7
C13 C14 C15 113.8(3)
C13 C14 H14A 108.8
C15 C14 H14A 108.8
C13 C14 H14B 108.8
C15 C14 H14B 108.8
H14A C14 H14B 107.7
C16 C15 C14 115.1(3)
C16 C15 H15A 108.5
C14 C15 H15A 108.5
C16 C15 H15B 108.5
C14 C15 H15B 108.5
H15A C15 H15B 107.5
O4 C16 O3 122.5(3)
O4 C16 C15 125.6(3)
O3 C16 C15 111.9(3)

loop_
_geom_bond_atom_site_label_1
_geom_bond_atom_site_label_2
_geom_bond_distance
O1 C2 1.224(4)
O2 C6 1.218(4)
O3 C16 1.320(4)
O3 H3 0.8200
O4 C16 1.185(4)
O1W H1A 0.789(19)
O1W H1B 0.80(2)
N1 C2 1.389(4)
N1 C6 1.410(4)
N1 C9 1.457(4)
N3 C2 1.352(4)
N3 C4 1.379(4)
N3 C10 1.462(4)
N7 C8 1.339(4)
N7 C5 1.378(4)
N7 C11 1.460(4)
N9 C8 1.333(4)
N9 C4 1.343(4)
C4 C5 1.356(4)
C5 C6 1.406(5)
C8 H8 0.9300
C9 H9A 0.9600
C9 H9B 0.9600
C9 H9C 0.9600
C10 H10A 0.9600
C10 H10B 0.9600
C10 H10C 0.9600
C11 C12 1.503(4)
C11 H11A 0.9700
C11 H11B 0.9700
C12 C13 1.513(5)
C12 H12A 0.9700
C12 H12B 0.9700
C13 C14 1.498(4)
C13 H13A 0.9700
C13 H13B 0.9700
C14 C15 1.501(5)
C14 H14A 0.9700
C14 H14B 0.9700
C15 C16 1.480(5)
C15 H15A 0.9700
C15 H15B 0.9700

loop_
_geom_hbond_atom_site_label_D
_geom_hbond_atom_site_label_H
_geom_hbond_atom_site_label_A
_geom_hbond_site_symmetry_A
_geom_hbond_distance_DH
_geom_hbond_distance_HA
_geom_hbond_distance_DA
_geom_hbond_angle_DHA
_geom_hbond_publ_flag
O1W H1A O1 2_655 0.79(2) 2.00(2) 2.764(4) 163(6) yes
O1W H1B N9 3_565 0.80(4) 1.98(5) 2.786(6) 179(7) yes
O3 H3 O1W 1_455 0.82 1.80 2.590(5) 162 yes

loop_
_cod_related_entry_id
_cod_related_entry_database
_cod_related_entry_code
1 ChemSpider 21123662
